data_2107224
loop_
_publ_author_name
'Figgis, B.N.'
'Kucharski, E.S.'
'Reynolds, P.A.'

_publ_section_title
;
 Electron density distribution in Cs3 Co Cl5
;
_journal_name_full 'Acta Crystallographica B (39,1983-)'
_journal_page_first 232
_journal_page_last 240
_journal_volume 45
_journal_year 1989
_chemical_formula_sum 'Cl5 Co Cs3'
_chemical_name_systematic 'Cs3 (Co Cl4) Cl'
_space_group_IT_number 140
_symmetry_space_group_name_Hall '-I 4 2c'
_symmetry_space_group_name_H-M 'I 4/m c m'
_cell_angle_alpha 90
_cell_angle_beta 90
_cell_angle_gamma 90
_cell_formula_units_Z 4
_cell_length_a 9.123
_cell_length_b 9.123
_cell_length_c 14.499
_cell_volume 1206.739
_citation_journal_id_ASTM ASBSDK
_cod_data_source_file Figgis_ASBSDK_1989_682.cif
_cod_data_source_block Cl5Co1Cs3
_cod_original_formula_sum 'Cl5 Co1 Cs3'
_cod_database_code 2107224

loop_
_symmetry_equiv_pos_as_xyz
x,y,z
-y,x,z
-x,-y,z
y,-x,z
x,-y,-z+1/2
y,x,-z+1/2
-x,y,-z+1/2
-y,-x,-z+1/2
-x,-y,-z
y,-x,-z
x,y,-z
-y,x,-z
-x,y,z-1/2
-y,-x,z-1/2
x,-y,z-1/2
y,x,z-1/2
x+1/2,y+1/2,z+1/2
-y+1/2,x+1/2,z+1/2
-x+1/2,-y+1/2,z+1/2
y+1/2,-x+1/2,z+1/2
x+1/2,-y+1/2,-z+1
y+1/2,x+1/2,-z+1
-x+1/2,y+1/2,-z+1
-y+1/2,-x+1/2,-z+1
-x+1/2,-y+1/2,-z+1/2
y+1/2,-x+1/2,-z+1/2
x+1/2,y+1/2,-z+1/2
-y+1/2,x+1/2,-z+1/2
-x+1/2,y+1/2,z
-y+1/2,-x+1/2,z
x+1/2,-y+1/2,z
y+1/2,x+1/2,z

loop_
_atom_site_label
_atom_site_type_symbol
_atom_site_fract_x
_atom_site_fract_y
_atom_site_fract_z
_atom_site_occupancy
_atom_site_U_iso_or_equiv
Cs1 Cs+1 0 0 0.5 1 0.0
Co1 Co+2 0 0.5 0.25 1 0.0
Cl1 Cl-1 0 0 0 1 0.0
Cl2 Cl-1 0.1415 0.6415 0.15722 1 0.0
Cs2 Cs+1 0.66324 0.16324 0 1 0.0
